data_2215079
loop_
_publ_author_name
'Jing Li'
'Yan-Yu Zhu'
'Cui-Ying Huang'
'Zhen-Gang Sun'
'Da-Peng Dong'

_publ_section_title
;
 Poly[sodium [\m~4~-2-hydroxyphosphonoacetato(3{-})]iron(II)]
;
_journal_coeditor_code DN2221
_journal_issue 9
_journal_name_full 'Acta Crystallographica Section E'
_journal_page_first m2350
_journal_page_last m2350
_journal_paper_doi 10.1107/S1600536807036598
_journal_volume 63
_journal_year 2007
_chemical_formula_iupac 'Na [Fe (C2 H2 O6 P)]'
_chemical_formula_moiety 'Na +, C2 H2 Fe O6 P -'
_chemical_formula_sum 'C2 H2 Fe Na O6 P'
_chemical_formula_weight 231.85
_chemical_name_systematic
;
Poly[sodium [\m~4~-2-hydroxyphosphonoacetato(3-)]iron(II)]
;
_space_group_IT_number 61
_symmetry_cell_setting orthorhombic
_symmetry_space_group_name_Hall '-P 2ac 2ab'
_symmetry_space_group_name_H-M 'P b c a'
_atom_sites_solution_hydrogens geom
_atom_sites_solution_primary direct
_atom_sites_solution_secondary difmap
_audit_creation_method SHELXL-97
_cell_angle_alpha 90.00
_cell_angle_beta 90.00
_cell_angle_gamma 90.00
_cell_formula_units_Z 8
_cell_length_a 10.2676(8)
_cell_length_b 9.7330(8)
_cell_length_c 10.8624(9)
_cell_measurement_reflns_used 3081
_cell_measurement_temperature 295(2)
_cell_measurement_theta_max 28.94
_cell_measurement_theta_min 3.44
_cell_volume 1085.53(15)
_computing_cell_refinement APEX2
_computing_data_collection 'APEX2 (Bruker, 2005)'
_computing_data_reduction APEX2
_computing_molecular_graphics 'SHELXTL (Bruker, 1997) and PLATON (Spek, 2003)'
_computing_publication_material SHELXTL
_computing_structure_refinement 'SHELXL97 (Sheldrick, 1997)'
_computing_structure_solution 'SHELXS97 (Sheldrick, 1997)'
_diffrn_ambient_temperature 295(2)
_diffrn_measured_fraction_theta_full 0.997
_diffrn_measured_fraction_theta_max 0.997
_diffrn_measurement_device_type 'Bruker SMART APEXII CCD'
_diffrn_measurement_method \w
_diffrn_radiation_monochromator graphite
_diffrn_radiation_source 'fine-focus sealed tube'
_diffrn_radiation_type MoK\a
_diffrn_radiation_wavelength 0.71073
_diffrn_reflns_av_R_equivalents 0.0216
_diffrn_reflns_av_sigmaI/netI 0.0174
_diffrn_reflns_limit_h_max 13
_diffrn_reflns_limit_h_min -13
_diffrn_reflns_limit_k_max 12
_diffrn_reflns_limit_k_min -9
_diffrn_reflns_limit_l_max 11
_diffrn_reflns_limit_l_min -14
_diffrn_reflns_number 6143
_diffrn_reflns_theta_full 27.99
_diffrn_reflns_theta_max 27.99
_diffrn_reflns_theta_min 3.44
_diffrn_standards_decay_% 0
_diffrn_standards_interval_count 0
_diffrn_standards_interval_time 0
_diffrn_standards_number 0
_exptl_absorpt_coefficient_mu 3.121
_exptl_absorpt_correction_T_max 0.7951
_exptl_absorpt_correction_T_min 0.5313
_exptl_absorpt_correction_type empirical
_exptl_absorpt_process_details '(SADABS; Bruker, 2005)'
_exptl_crystal_colour colourless
_exptl_crystal_density_diffrn 2.837
_exptl_crystal_density_method 'not measured'
_exptl_crystal_description block
_exptl_crystal_F_000 912
_exptl_crystal_size_max 0.23
_exptl_crystal_size_mid 0.17
_exptl_crystal_size_min 0.08
_refine_diff_density_max 0.504
_refine_diff_density_min -0.361
_refine_ls_extinction_method none
_refine_ls_goodness_of_fit_ref 1.068
_refine_ls_hydrogen_treatment constr
_refine_ls_matrix_type full
_refine_ls_number_parameters 100
_refine_ls_number_reflns 1309
_refine_ls_number_restraints 0
_refine_ls_restrained_S_all 1.068
_refine_ls_R_factor_all 0.0242
_refine_ls_R_factor_gt 0.0215
_refine_ls_shift/su_max 0.001
_refine_ls_shift/su_mean 0.000
_refine_ls_structure_factor_coef Fsqd
_refine_ls_weighting_details 'calc w=1/[\s^2^(Fo^2^)+(0.0281P)^2^+1.0108P] where P=(Fo^2^+2Fc^2^)/3'
_refine_ls_weighting_scheme calc
_refine_ls_wR_factor_gt 0.0548
_refine_ls_wR_factor_ref 0.0559
_reflns_number_gt 1213
_reflns_number_total 1309
_reflns_threshold_expression I>2\s(I)
_cod_data_source_file dn2221.cif
_cod_data_source_block I
_cod_database_code 2215079
_cod_database_fobs_code 2215079

loop_
_symmetry_equiv_pos_as_xyz
'x, y, z'
'-x+1/2, -y, z+1/2'
'-x, y+1/2, -z+1/2'
'x+1/2, -y+1/2, -z'
'-x, -y, -z'
'x-1/2, y, -z-1/2'
'x, -y-1/2, z-1/2'
'-x-1/2, y-1/2, z'

loop_
_atom_site_type_symbol
_atom_site_label
_atom_site_fract_x
_atom_site_fract_y
_atom_site_fract_z
_atom_site_U_iso_or_equiv
_atom_site_adp_type
_atom_site_calc_flag
_atom_site_refinement_flags
_atom_site_occupancy
Fe Fe1 0.17708(3) 0.41645(3) 0.60678(3) 0.01090(10) Uani d . 1
P P1 0.09669(4) 0.72190(5) 0.45975(5) 0.01002(12) Uani d . 1
Na Na1 0.37599(8) 0.58426(8) 0.42567(8) 0.01915(19) Uani d . 1
O O1 0.17072(14) 0.60193(14) 0.51501(14) 0.0155(3) Uani d . 1
O O2 -0.05078(13) 0.71517(14) 0.47584(13) 0.0156(3) Uani d . 1
O O3 0.14845(13) 0.86102(14) 0.50091(13) 0.0151(3) Uani d . 1
O O4 0.26320(13) 0.72206(14) 0.26531(13) 0.0138(3) Uani d . 1
H H4 0.2760 0.8109 0.2565 0.017 Uiso d R 1
O O5 0.18556(13) 0.48131(14) 0.22376(14) 0.0162(3) Uani d . 1
O O6 -0.02360(13) 0.51846(14) 0.26669(13) 0.0156(3) Uani d . 1
C C1 0.12691(18) 0.70391(19) 0.29329(18) 0.0108(4) Uani d . 1
H H1 0.0737 0.7693 0.2466 0.013 Uiso calc R 1
C C2 0.09253(18) 0.5568(2) 0.25833(18) 0.0120(4) Uani d . 1

loop_
_atom_site_aniso_label
_atom_site_aniso_U_11
_atom_site_aniso_U_22
_atom_site_aniso_U_33
_atom_site_aniso_U_12
_atom_site_aniso_U_13
_atom_site_aniso_U_23
Fe1 0.00952(15) 0.01086(15) 0.01232(15) -0.00084(9) -0.00043(10) 0.00006(10)
P1 0.0097(2) 0.0090(2) 0.0113(2) -0.00012(16) -0.00040(17) -0.00060(17)
Na1 0.0176(4) 0.0158(4) 0.0241(5) 0.0005(3) 0.0032(4) 0.0014(3)
O1 0.0161(7) 0.0137(7) 0.0168(7) 0.0025(5) 0.0003(6) 0.0041(5)
O2 0.0102(6) 0.0180(7) 0.0187(7) -0.0002(5) 0.0005(5) -0.0056(5)
O3 0.0168(7) 0.0114(7) 0.0170(7) -0.0017(5) -0.0040(6) -0.0014(5)
O4 0.0126(6) 0.0097(6) 0.0189(7) -0.0017(5) 0.0034(6) 0.0008(5)
O5 0.0155(7) 0.0100(6) 0.0230(8) 0.0017(5) 0.0065(6) -0.0006(5)
O6 0.0117(6) 0.0155(7) 0.0196(7) -0.0020(5) 0.0006(5) -0.0042(6)
C1 0.0095(8) 0.0104(8) 0.0126(9) 0.0011(7) 0.0002(7) 0.0005(7)
C2 0.0138(9) 0.0111(9) 0.0110(9) 0.0007(7) 0.0003(7) 0.0001(7)

loop_
_atom_type_symbol
_atom_type_description
_atom_type_scat_dispersion_real
_atom_type_scat_dispersion_imag
_atom_type_scat_source
C C 0.0033 0.0016 'International Tables Vol C Tables 4.2.6.8 and 6.1.1.4'
H H 0.0000 0.0000 'International Tables Vol C Tables 4.2.6.8 and 6.1.1.4'
O O 0.0106 0.0060 'International Tables Vol C Tables 4.2.6.8 and 6.1.1.4'
Na Na 0.0362 0.0249 'International Tables Vol C Tables 4.2.6.8 and 6.1.1.4'
P P 0.1023 0.0942 'International Tables Vol C Tables 4.2.6.8 and 6.1.1.4'
Fe Fe 0.3463 0.8444 'International Tables Vol C Tables 4.2.6.8 and 6.1.1.4'

loop_
_geom_angle_atom_site_label_1
_geom_angle_atom_site_label_2
_geom_angle_atom_site_label_3
_geom_angle_site_symmetry_1
_geom_angle_site_symmetry_3
_geom_angle
O2 Fe1 O1 5_566 . 108.55(6)
O2 Fe1 O5 5_566 2_565 167.05(6)
O1 Fe1 O5 . 2_565 84.32(6)
O2 Fe1 O6 5_566 5_566 90.02(5)
O1 Fe1 O6 . 5_566 91.57(6)
O5 Fe1 O6 2_565 5_566 88.11(5)
O2 Fe1 O3 5_566 8_655 97.73(5)
O1 Fe1 O3 . 8_655 89.30(5)
O5 Fe1 O3 2_565 8_655 83.55(5)
O6 Fe1 O3 5_566 8_655 171.49(5)
O2 Fe1 O4 5_566 2_565 97.64(5)
O1 Fe1 O4 . 2_565 153.40(6)
O5 Fe1 O4 2_565 2_565 69.42(5)
O6 Fe1 O4 5_566 2_565 83.68(5)
O3 Fe1 O4 8_655 2_565 91.78(5)
O2 Fe1 Na1 5_566 . 116.58(5)
O1 Fe1 Na1 . . 44.98(4)
O5 Fe1 Na1 2_565 . 73.38(4)
O6 Fe1 Na1 5_566 . 133.12(4)
O3 Fe1 Na1 8_655 . 45.47(4)
O4 Fe1 Na1 2_565 . 125.70(4)
O2 Fe1 Na1 5_566 2_565 109.63(4)
O1 Fe1 Na1 . 2_565 118.30(5)
O5 Fe1 Na1 2_565 2_565 61.15(4)
O6 Fe1 Na1 5_566 2_565 42.87(4)
O3 Fe1 Na1 8_655 2_565 130.06(4)
O4 Fe1 Na1 2_565 2_565 44.91(4)
Na1 Fe1 Na1 . 2_565 133.773(18)
O1 P1 O3 . . 113.18(8)
O1 P1 O2 . . 114.76(8)
O3 P1 O2 . . 110.56(8)
O1 P1 C1 . . 103.34(8)
O3 P1 C1 . . 108.30(8)
O2 P1 C1 . . 105.99(8)
O1 P1 Na1 . . 43.24(6)
O3 P1 Na1 . . 95.39(6)
O2 P1 Na1 . . 152.67(6)
C1 P1 Na1 . . 72.21(6)
O1 P1 Na1 . 4_466 130.89(6)
O3 P1 Na1 . 4_466 66.95(6)
O2 P1 Na1 . 4_466 43.78(6)
C1 P1 Na1 . 4_466 123.83(6)
Na1 P1 Na1 . 4_466 158.45(2)
O1 Na1 O3 . 8_655 79.95(5)
O1 Na1 O2 . 4_566 92.21(6)
O3 Na1 O2 8_655 4_566 130.40(7)
O1 Na1 O6 . 6_656 140.06(6)
O3 Na1 O6 8_655 6_656 95.85(6)
O2 Na1 O6 4_566 6_656 118.51(6)
O1 Na1 O4 . . 80.23(5)
O3 Na1 O4 8_655 . 134.23(6)
O2 Na1 O4 4_566 . 91.14(5)
O6 Na1 O4 6_656 . 74.68(5)
O1 Na1 O3 . 4_566 136.98(6)
O3 Na1 O3 8_655 4_566 100.07(5)
O2 Na1 O3 4_566 4_566 54.89(5)
O6 Na1 O3 6_656 4_566 82.95(5)
O4 Na1 O3 . 4_566 122.19(5)
O1 Na1 C2 . 6_656 162.81(7)
O3 Na1 C2 8_655 6_656 103.28(6)
O2 Na1 C2 4_566 6_656 98.06(6)
O6 Na1 C2 6_656 6_656 23.73(5)
O4 Na1 C2 . 6_656 85.79(5)
O3 Na1 C2 4_566 6_656 59.66(5)
O1 Na1 P1 . . 26.53(4)
O3 Na1 P1 8_655 . 104.70(5)
O2 Na1 P1 4_566 . 83.44(4)
O6 Na1 P1 6_656 . 126.57(5)
O4 Na1 P1 . . 55.61(4)
O3 Na1 P1 4_566 . 138.09(4)
C2 Na1 P1 6_656 . 141.39(5)
O1 Na1 P1 . 4_566 115.82(5)
O3 Na1 P1 8_655 4_566 119.24(5)
O2 Na1 P1 4_566 4_566 26.70(3)
O6 Na1 P1 6_656 4_566 100.98(4)
O4 Na1 P1 . 4_566 106.52(4)
O3 Na1 P1 4_566 4_566 28.26(3)
C2 Na1 P1 6_656 4_566 77.70(4)
P1 Na1 P1 . 4_566 110.13(2)
O1 Na1 Fe1 . . 38.81(4)
O3 Na1 Fe1 8_655 . 42.10(4)
O2 Na1 Fe1 4_566 . 109.92(5)
O6 Na1 Fe1 6_656 . 130.83(5)
O4 Na1 Fe1 . . 113.58(4)
O3 Na1 Fe1 4_566 . 121.21(4)
C2 Na1 Fe1 6_656 . 144.90(5)
P1 Na1 Fe1 . . 65.06(2)
P1 Na1 Fe1 4_566 . 120.15(3)
O1 Na1 Na1 . 5_666 120.74(6)
O3 Na1 Na1 8_655 5_666 58.02(4)
O2 Na1 Na1 4_566 5_666 86.87(5)
O6 Na1 Na1 6_656 5_666 87.91(5)
O4 Na1 Na1 . 5_666 158.98(6)
O3 Na1 Na1 4_566 5_666 42.05(3)
C2 Na1 Na1 6_656 5_666 73.81(5)
P1 Na1 Na1 . 5_666 144.47(5)
P1 Na1 Na1 4_566 5_666 64.75(3)
Fe1 Na1 Na1 . 5_666 86.66(3)
O1 Na1 Fe1 . 2_564 105.75(5)
O3 Na1 Fe1 8_655 2_564 109.10(5)
O2 Na1 Fe1 4_566 2_564 120.07(5)
O6 Na1 Fe1 6_656 2_564 37.96(3)
O4 Na1 Fe1 . 2_564 40.19(3)
O3 Na1 Fe1 4_566 2_564 114.44(4)
C2 Na1 Fe1 6_656 2_564 57.12(4)
P1 Na1 Fe1 . 2_564 88.61(2)
P1 Na1 Fe1 4_566 2_564 119.69(3)
Fe1 Na1 Fe1 . 2_564 119.73(3)
Na1 Na1 Fe1 5_666 2_564 125.38(4)
P1 O1 Fe1 . . 151.70(9)
P1 O1 Na1 . . 110.23(8)
Fe1 O1 Na1 . . 96.21(6)
P1 O2 Fe1 . 5_566 127.58(8)
P1 O2 Na1 . 4_466 109.52(7)
Fe1 O2 Na1 5_566 4_466 121.38(7)
P1 O3 Fe1 . 8_665 131.10(8)
P1 O3 Na1 . 8_665 133.44(8)
Fe1 O3 Na1 8_665 8_665 92.43(6)
P1 O3 Na1 . 4_466 84.78(6)
Fe1 O3 Na1 8_665 4_466 125.89(6)
Na1 O3 Na1 8_665 4_466 79.93(5)
C1 O4 Fe1 . 2_564 110.42(10)
C1 O4 Na1 . . 103.78(10)
Fe1 O4 Na1 2_564 . 94.89(5)
C1 O4 H4 . . 106.7
Fe1 O4 H4 2_564 . 117.4
Na1 O4 H4 . . 122.5
C2 O5 Fe1 . 2_564 113.84(12)
C2 O6 Fe1 . 5_566 130.23(13)
C2 O6 Na1 . 6_556 105.34(12)
Fe1 O6 Na1 5_566 6_556 99.17(6)
O4 C1 C2 . . 106.71(14)
O4 C1 P1 . . 111.00(12)
C2 C1 P1 . . 107.16(13)
O4 C1 H1 . . 110.6
C2 C1 H1 . . 110.6
P1 C1 H1 . . 110.6
O6 C2 O5 . . 124.66(18)
O6 C2 C1 . . 118.85(17)
O5 C2 C1 . . 116.49(16)
O6 C2 Na1 . 6_556 50.93(10)
O5 C2 Na1 . 6_556 114.47(13)
C1 C2 Na1 . 6_556 104.71(11)

loop_
_geom_bond_atom_site_label_1
_geom_bond_atom_site_label_2
_geom_bond_site_symmetry_2
_geom_bond_distance
Fe1 O2 5_566 2.0318(14)
Fe1 O1 . 2.0633(14)
Fe1 O5 2_565 2.1434(14)
Fe1 O6 5_566 2.1849(14)
Fe1 O3 8_655 2.1960(14)
Fe1 O4 2_565 2.2713(14)
Fe1 Na1 . 3.2725(9)
Fe1 Na1 2_565 3.5065(10)
P1 O1 . 1.5171(14)
P1 O3 . 1.5218(14)
P1 O2 . 1.5256(14)
P1 C1 . 1.843(2)
P1 Na1 . 3.1868(10)
P1 Na1 4_466 3.2006(10)
Na1 O1 . 2.3267(17)
Na1 O3 8_655 2.3349(16)
Na1 O2 4_566 2.3497(16)
Na1 O6 6_656 2.4164(17)
Na1 O4 . 2.4848(16)
Na1 O3 4_566 2.9574(17)
Na1 C2 6_656 3.002(2)
Na1 P1 4_566 3.2006(10)
Na1 Na1 5_666 3.4326(18)
Na1 Fe1 2_564 3.5065(10)
O2 Fe1 5_566 2.0318(14)
O2 Na1 4_466 2.3497(16)
O3 Fe1 8_665 2.1960(14)
O3 Na1 8_665 2.3349(16)
O3 Na1 4_466 2.9574(17)
O4 C1 . 1.443(2)
O4 Fe1 2_564 2.2713(14)
O4 H4 . 0.8797
O5 C2 . 1.262(2)
O5 Fe1 2_564 2.1434(14)
O6 C2 . 1.253(2)
O6 Fe1 5_566 2.1849(14)
O6 Na1 6_556 2.4164(17)
C1 C2 . 1.523(3)
C1 H1 . 0.9800
C2 Na1 6_556 3.002(2)

loop_
_geom_hbond_atom_site_label_D
_geom_hbond_atom_site_label_H
_geom_hbond_atom_site_label_A
_geom_hbond_site_symmetry_A
_geom_hbond_distance_DH
_geom_hbond_distance_HA
_geom_hbond_distance_DA
_geom_hbond_angle_DHA
O4 H4 O5 8_665 0.88 1.74 2.6168(19) 172.7
